data_7110257
loop_
_publ_author_name
'Jian-Rong Wang'
'Chun Zhou'
'Xueping Yu'
'Xuefeng Mei'

_publ_section_title
;
 Stabilizing vitamin D3 by conformationally selective co-crystallization
;
_journal_name_full Chem.Commun.
_journal_page_first 855
_journal_paper_doi 10.1039/c3cc47747a
_journal_volume 50
_journal_year 2014
_chemical_absolute_configuration rm
_chemical_formula_sum 'C54 H90 O2'
_chemical_formula_weight 771.26
_chemical_name_common 1a
_chemical_name_systematic
;
 ?
;
_space_group_IT_number 5
_symmetry_cell_setting monoclinic
_symmetry_space_group_name_Hall 'C 2y'
_symmetry_space_group_name_H-M 'C 1 2 1'
_atom_sites_solution_hydrogens geom
_atom_sites_solution_primary direct
_atom_sites_solution_secondary difmap
_audit_creation_method SHELXL-97
_cell_angle_alpha 90.00
_cell_angle_beta 99.059(2)
_cell_angle_gamma 90.00
_cell_formula_units_Z 4
_cell_length_a 33.5853(15)
_cell_length_b 6.6602(3)
_cell_length_c 21.7816(10)
_cell_measurement_reflns_used 6169
_cell_measurement_temperature 100(2)
_cell_measurement_theta_max 54.87
_cell_measurement_theta_min 4.50
_cell_volume 4811.4(4)
_computing_cell_refinement 'Bruker SAINT'
_computing_data_collection 'Bruker APEX2'
_computing_data_reduction 'Bruker SAINT'
_computing_molecular_graphics 'Bruker SHELXTL'
_computing_publication_material 'Bruker SHELXTL'
_computing_structure_refinement 'SHELXL-97 (Sheldrick, 2008)'
_computing_structure_solution 'SHELXS-97 (Sheldrick, 2008)'
_diffrn_ambient_temperature 100(2)
_diffrn_measured_fraction_theta_full 0.963
_diffrn_measured_fraction_theta_max 0.963
_diffrn_measurement_device_type 'Bruker APEX-II CCD'
_diffrn_measurement_method 'phi and omega scans'
_diffrn_radiation_monochromator graphite
_diffrn_radiation_source 'fine-focus sealed tube'
_diffrn_radiation_type MoK\a
_diffrn_radiation_wavelength 0.71073
_diffrn_reflns_av_R_equivalents 0.0294
_diffrn_reflns_av_sigmaI/netI 0.0586
_diffrn_reflns_limit_h_max 40
_diffrn_reflns_limit_h_min -42
_diffrn_reflns_limit_k_max 8
_diffrn_reflns_limit_k_min -8
_diffrn_reflns_limit_l_max 24
_diffrn_reflns_limit_l_min -27
_diffrn_reflns_number 21602
_diffrn_reflns_theta_full 27.53
_diffrn_reflns_theta_max 27.53
_diffrn_reflns_theta_min 1.43
_exptl_absorpt_coefficient_mu 0.062
_exptl_absorpt_correction_T_max 0.9939
_exptl_absorpt_correction_T_min 0.9830
_exptl_absorpt_correction_type multi-scan
_exptl_absorpt_process_details sadabs
_exptl_crystal_colour colorless
_exptl_crystal_density_diffrn 1.062
_exptl_crystal_density_method 'not measured'
_exptl_crystal_description needle
_exptl_crystal_F_000 1712
_exptl_crystal_size_max 0.20
_exptl_crystal_size_mid 0.10
_exptl_crystal_size_min 0.10
_refine_diff_density_max 0.538
_refine_diff_density_min -0.243
_refine_diff_density_rms 0.043
_refine_ls_abs_structure_details 'Flack H D (1983), Acta Cryst. A39, 876-881'
_refine_ls_abs_structure_Flack -1.3(14)
_refine_ls_extinction_coef 0.0008(2)
_refine_ls_extinction_expression Fc^*^=kFc[1+0.001xFc^2^\l^3^/sin(2\q)]^-1/4^
_refine_ls_extinction_method SHELXL
_refine_ls_goodness_of_fit_ref 1.035
_refine_ls_hydrogen_treatment mixed
_refine_ls_matrix_type full
_refine_ls_number_parameters 517
_refine_ls_number_reflns 10373
_refine_ls_number_restraints 2
_refine_ls_restrained_S_all 1.035
_refine_ls_R_factor_all 0.0748
_refine_ls_R_factor_gt 0.0531
_refine_ls_shift/su_max 0.021
_refine_ls_shift/su_mean 0.002
_refine_ls_structure_factor_coef Fsqd
_refine_ls_weighting_details 'calc w=1/[\s^2^(Fo^2^)+(0.0778P)^2^+0.0000P] where P=(Fo^2^+2Fc^2^)/3'
_refine_ls_weighting_scheme calc
_refine_ls_wR_factor_gt 0.1245
_refine_ls_wR_factor_ref 0.1383
_reflns_number_gt 8115
_reflns_number_total 10373
_reflns_threshold_expression >2sigma(I)
_cod_data_source_file c3cc47747a.txt
_cod_data_source_block C:\1a.CIF
_cod_original_sg_symbol_H-M C2
_cod_database_code 7110257

loop_
_symmetry_equiv_pos_as_xyz
'x, y, z'
'-x, y, -z'
'x+1/2, y+1/2, z'
'-x+1/2, y+1/2, -z'

loop_
_atom_site_label
_atom_site_type_symbol
_atom_site_fract_x
_atom_site_fract_y
_atom_site_fract_z
_atom_site_U_iso_or_equiv
_atom_site_adp_type
_atom_site_occupancy
_atom_site_symmetry_multiplicity
_atom_site_calc_flag
_atom_site_refinement_flags
O2 O 0.55155(5) 0.6757(3) 0.53474(8) 0.0367(4) Uani 1 1 d .
H2 H 0.5356 0.6709 0.5596 0.055 Uiso 1 1 calc R
O1 O 0.51700(5) 0.6460(2) 0.41396(7) 0.0304(4) Uani 1 1 d .
H1 H 0.5321 0.6702 0.4465 0.046 Uiso 1 1 calc R
C27' C 1.03623(11) 0.7209(6) 0.87058(16) 0.0637(9) Uani 1 1 d .
H27A H 1.0226 0.7904 0.8999 0.096 Uiso 1 1 calc R
H27B H 1.0292 0.7811 0.8303 0.096 Uiso 1 1 calc R
H27C H 1.0648 0.7296 0.8836 0.096 Uiso 1 1 calc R
C25' C 1.02341(7) 0.5004(5) 0.86740(12) 0.0376(6) Uani 1 1 d U
H25' H 1.0342 0.4339 0.8334 0.045 Uiso 1 1 calc R
C24' C 0.97765(7) 0.4877(5) 0.85587(12) 0.0435(7) Uani 1 1 d .
H24A H 0.9701 0.3529 0.8664 0.052 Uiso 1 1 calc R
H24B H 0.9675 0.5788 0.8846 0.052 Uiso 1 1 calc R
C23' C 0.95634(7) 0.5341(5) 0.79176(11) 0.0354(6) Uani 1 1 d .
H23A H 0.9646 0.4365 0.7632 0.043 Uiso 1 1 calc R
H23B H 0.9651 0.6652 0.7797 0.043 Uiso 1 1 calc R
C22' C 0.91122(6) 0.5336(4) 0.78455(10) 0.0309(5) Uani 1 1 d .
H22A H 0.9032 0.6397 0.8105 0.037 Uiso 1 1 calc R
H22B H 0.9029 0.4074 0.8009 0.037 Uiso 1 1 calc R
C20' C 0.88748(6) 0.5606(3) 0.71866(10) 0.0239(5) Uani 1 1 d .
H20' H 0.9005 0.6682 0.6984 0.029 Uiso 1 1 calc R
C17' C 0.84427(6) 0.6291(3) 0.72316(10) 0.0220(5) Uani 1 1 d .
H17' H 0.8332 0.5311 0.7495 0.026 Uiso 1 1 calc R
C13' C 0.81254(6) 0.6536(3) 0.66342(10) 0.0216(5) Uani 1 1 d .
C14' C 0.78084(6) 0.7824(3) 0.68978(10) 0.0213(5) Uani 1 1 d .
H14' H 0.7711 0.6984 0.7212 0.026 Uiso 1 1 calc R
C8' C 0.74333(6) 0.8371(3) 0.64320(10) 0.0211(5) Uani 1 1 d .
H8' H 0.7516 0.9111 0.6084 0.025 Uiso 1 1 calc R
C7' C 0.71511(6) 0.9689(3) 0.67469(11) 0.0259(5) Uani 1 1 d .
H7'1 H 0.7160 0.9243 0.7173 0.031 Uiso 1 1 calc R
H7'2 H 0.7248 1.1063 0.6758 0.031 Uiso 1 1 calc R
C6' C 0.67241(6) 0.9641(3) 0.64264(11) 0.0268(5) Uani 1 1 d .
H6' H 0.6548 1.0571 0.6555 0.032 Uiso 1 1 calc R
C5' C 0.65743(6) 0.8390(3) 0.59759(10) 0.0226(5) Uani 1 1 d .
C4' C 0.61378(7) 0.8547(4) 0.56705(11) 0.0279(5) Uani 1 1 d .
H4'1 H 0.6002 0.9541 0.5889 0.033 Uiso 1 1 calc R
H4'2 H 0.6127 0.8997 0.5245 0.033 Uiso 1 1 calc R
C3' C 0.59195(6) 0.6557(4) 0.56737(10) 0.0270(5) Uani 1 1 d .
H3' H 0.5910 0.6162 0.6104 0.032 Uiso 1 1 calc R
C9' C 0.72238(6) 0.6415(3) 0.61871(10) 0.0189(4) Uani 1 1 d .
H9' H 0.7150 0.5719 0.6549 0.023 Uiso 1 1 calc R
C10' C 0.68246(6) 0.6747(3) 0.57311(9) 0.0209(5) Uani 1 1 d .
C1' C 0.65798(7) 0.4771(4) 0.56930(10) 0.0274(5) Uani 1 1 d .
H1'1 H 0.6716 0.3779 0.5474 0.033 Uiso 1 1 calc R
H1'2 H 0.6579 0.4276 0.6112 0.033 Uiso 1 1 calc R
C2' C 0.61414(7) 0.4963(4) 0.53661(11) 0.0303(5) Uani 1 1 d .
H2'1 H 0.6138 0.5309 0.4933 0.036 Uiso 1 1 calc R
H2'2 H 0.6005 0.3684 0.5382 0.036 Uiso 1 1 calc R
C19' C 0.69020(7) 0.7341(4) 0.50763(10) 0.0325(6) Uani 1 1 d .
H19A H 0.6652 0.7708 0.4825 0.049 Uiso 1 1 calc R
H19B H 0.7018 0.6225 0.4889 0.049 Uiso 1 1 calc R
H19C H 0.7084 0.8460 0.5107 0.049 Uiso 1 1 calc R
C11' C 0.75227(6) 0.5036(4) 0.59222(10) 0.0275(5) Uani 1 1 d .
H11A H 0.7390 0.3774 0.5798 0.033 Uiso 1 1 calc R
H11B H 0.7596 0.5657 0.5553 0.033 Uiso 1 1 calc R
C12' C 0.79076(6) 0.4605(3) 0.63829(10) 0.0250(5) Uani 1 1 d .
H12A H 0.8089 0.3801 0.6178 0.030 Uiso 1 1 calc R
H12B H 0.7839 0.3830 0.6728 0.030 Uiso 1 1 calc R
C15' C 0.80550(7) 0.9487(4) 0.72586(13) 0.0352(6) Uani 1 1 d .
H15A H 0.7912 1.0066 0.7570 0.042 Uiso 1 1 calc R
H15B H 0.8119 1.0541 0.6983 0.042 Uiso 1 1 calc R
C16' C 0.84426(7) 0.8364(4) 0.75658(12) 0.0367(6) Uani 1 1 d .
H16A H 0.8440 0.8177 0.8007 0.044 Uiso 1 1 calc R
H16B H 0.8681 0.9127 0.7514 0.044 Uiso 1 1 calc R
C21' C 0.88969(8) 0.3699(4) 0.68094(13) 0.0466(8) Uani 1 1 d .
H21A H 0.9174 0.3363 0.6802 0.070 Uiso 1 1 calc R
H21B H 0.8762 0.3910 0.6392 0.070 Uiso 1 1 calc R
H21C H 0.8769 0.2620 0.6996 0.070 Uiso 1 1 calc R
C26' C 1.04037(9) 0.3999(6) 0.92860(15) 0.0640(9) Uani 1 1 d U
H26A H 1.0281 0.4571 0.9615 0.096 Uiso 1 1 calc R
H26B H 1.0690 0.4206 0.9372 0.096 Uiso 1 1 calc R
H26C H 1.0348 0.2586 0.9258 0.096 Uiso 1 1 calc R
C18' C 0.83073(7) 0.7634(4) 0.61268(11) 0.0351(6) Uani 1 1 d .
H18A H 0.8487 0.6748 0.5956 0.053 Uiso 1 1 calc R
H18B H 0.8454 0.8790 0.6302 0.053 Uiso 1 1 calc R
H18C H 0.8095 0.8053 0.5804 0.053 Uiso 1 1 calc R
C27 C 0.11845(7) -0.1919(4) 0.04259(12) 0.0336(6) Uani 1 1 d .
H27D H 0.1205 -0.2397 0.0846 0.050 Uiso 1 1 calc R
H27E H 0.1449 -0.1849 0.0311 0.050 Uiso 1 1 calc R
H27F H 0.1020 -0.2823 0.0151 0.050 Uiso 1 1 calc R
C25 C 0.09956(6) 0.0145(4) 0.03784(11) 0.0263(5) Uani 1 1 d .
H25 H 0.0979 0.0607 -0.0052 0.032 Uiso 1 1 calc R
C24 C 0.12455(6) 0.1684(3) 0.08041(10) 0.0240(5) Uani 1 1 d .
H24C H 0.1092 0.2919 0.0797 0.029 Uiso 1 1 calc R
H24D H 0.1283 0.1176 0.1227 0.029 Uiso 1 1 calc R
C23 C 0.16573(7) 0.2172(4) 0.06350(11) 0.0272(5) Uani 1 1 d .
H23C H 0.1621 0.2799 0.0228 0.033 Uiso 1 1 calc R
H23D H 0.1805 0.0930 0.0608 0.033 Uiso 1 1 calc R
C22 C 0.19085(6) 0.3564(3) 0.11016(10) 0.0210(5) Uani 1 1 d .
H22C H 0.1951 0.2917 0.1506 0.025 Uiso 1 1 calc R
H22D H 0.1757 0.4785 0.1138 0.025 Uiso 1 1 calc R
C20 C 0.23212(6) 0.4125(3) 0.09292(9) 0.0202(4) Uani 1 1 d .
H20 H 0.2436 0.2908 0.0775 0.024 Uiso 1 1 calc R
C17 C 0.26134(6) 0.4849(3) 0.15001(9) 0.0180(4) Uani 1 1 d .
H17 H 0.2489 0.6011 0.1670 0.022 Uiso 1 1 calc R
C13 C 0.30500(6) 0.5472(3) 0.14192(9) 0.0179(4) Uani 1 1 d .
C14 C 0.32579(6) 0.5432(3) 0.21094(9) 0.0194(4) Uani 1 1 d .
H14 H 0.3126 0.6479 0.2321 0.023 Uiso 1 1 calc R
C8 C 0.37002(6) 0.5976(3) 0.22020(10) 0.0210(5) Uani 1 1 d .
C7 C 0.39858(6) 0.4858(4) 0.25431(10) 0.0226(5) Uani 1 1 d .
H7 H 0.3902 0.3668 0.2706 0.027 Uiso 1 1 calc R
C6 C 0.44138(6) 0.5331(3) 0.26820(10) 0.0242(5) Uani 1 1 d .
H6 H 0.4493 0.6508 0.2506 0.029 Uiso 1 1 calc R
C5 C 0.47082(6) 0.4290(3) 0.30306(9) 0.0217(5) Uani 1 1 d .
C10 C 0.46564(6) 0.2331(3) 0.33433(10) 0.0239(5) Uani 1 1 d .
C1 C 0.48667(7) 0.2180(3) 0.40036(10) 0.0257(5) Uani 1 1 d .
H1A H 0.4857 0.0800 0.4143 0.031 Uiso 1 1 calc R
H1B H 0.4726 0.3007 0.4267 0.031 Uiso 1 1 calc R
C2 C 0.53073(7) 0.2855(4) 0.40711(11) 0.0299(5) Uani 1 1 d .
H2A H 0.5424 0.2857 0.4508 0.036 Uiso 1 1 calc R
H2B H 0.5457 0.1905 0.3859 0.036 Uiso 1 1 calc R
C26 C 0.05658(7) 0.0029(4) 0.05305(12) 0.0387(6) Uani 1 1 d .
H26D H 0.0413 -0.0937 0.0263 0.058 Uiso 1 1 calc R
H26E H 0.0440 0.1322 0.0468 0.058 Uiso 1 1 calc R
H26F H 0.0575 -0.0371 0.0956 0.058 Uiso 1 1 calc R
C21 C 0.22656(7) 0.5671(4) 0.03952(10) 0.0262(5) Uani 1 1 d .
H21D H 0.2221 0.6977 0.0558 0.039 Uiso 1 1 calc R
H21E H 0.2037 0.5300 0.0093 0.039 Uiso 1 1 calc R
H21F H 0.2503 0.5697 0.0201 0.039 Uiso 1 1 calc R
C4 C 0.51383(6) 0.5048(4) 0.31256(10) 0.0264(5) Uani 1 1 d .
H4A H 0.5139 0.6430 0.2985 0.032 Uiso 1 1 calc R
H4B H 0.5292 0.4260 0.2871 0.032 Uiso 1 1 calc R
C3 C 0.53460(6) 0.4943(4) 0.38021(10) 0.0267(5) Uani 1 1 d .
H3 H 0.5633 0.5248 0.3817 0.032 Uiso 1 1 calc R
C19 C 0.44618(7) 0.0801(4) 0.30459(12) 0.0332(6) Uani 1 1 d .
H19D H 0.4352 0.0925 0.2628 0.040 Uiso 1 1 calc R
H19E H 0.4435 -0.0398 0.3255 0.040 Uiso 1 1 calc R
C9 C 0.37669(7) 0.7975(3) 0.19034(11) 0.0267(5) Uani 1 1 d .
H9A H 0.4054 0.8161 0.1907 0.032 Uiso 1 1 calc R
H9B H 0.3675 0.9040 0.2151 0.032 Uiso 1 1 calc R
C11 C 0.35487(7) 0.8158(3) 0.12357(11) 0.0261(5) Uani 1 1 d .
H11C H 0.3680 0.7294 0.0970 0.031 Uiso 1 1 calc R
H11D H 0.3571 0.9530 0.1095 0.031 Uiso 1 1 calc R
C12 C 0.31016(7) 0.7587(3) 0.11687(11) 0.0236(5) Uani 1 1 d .
H12C H 0.2982 0.7647 0.0734 0.028 Uiso 1 1 calc R
H12D H 0.2962 0.8544 0.1395 0.028 Uiso 1 1 calc R
C15 C 0.31234(6) 0.3448(3) 0.23513(10) 0.0225(5) Uani 1 1 d .
H15C H 0.3136 0.3484 0.2799 0.027 Uiso 1 1 calc R
H15D H 0.3289 0.2349 0.2244 0.027 Uiso 1 1 calc R
C16 C 0.26828(6) 0.3231(3) 0.20183(9) 0.0201(4) Uani 1 1 d .
H16C H 0.2497 0.3429 0.2311 0.024 Uiso 1 1 calc R
H16D H 0.2639 0.1901 0.1839 0.024 Uiso 1 1 calc R
C18 C 0.32355(6) 0.3892(3) 0.10336(10) 0.0212(5) Uani 1 1 d .
H18D H 0.3140 0.4110 0.0600 0.032 Uiso 1 1 calc R
H18E H 0.3158 0.2574 0.1149 0.032 Uiso 1 1 calc R
H18F H 0.3524 0.4007 0.1112 0.032 Uiso 1 1 calc R

loop_
_atom_site_aniso_label
_atom_site_aniso_U_11
_atom_site_aniso_U_22
_atom_site_aniso_U_33
_atom_site_aniso_U_23
_atom_site_aniso_U_13
_atom_site_aniso_U_12
O2 0.0176(8) 0.0574(12) 0.0320(9) -0.0009(9) -0.0054(7) -0.0038(8)
O1 0.0284(9) 0.0318(9) 0.0287(9) -0.0061(7) -0.0027(7) -0.0036(7)
C27' 0.059(2) 0.074(2) 0.058(2) 0.0118(18) 0.0104(16) -0.0213(18)
C25' 0.0202(12) 0.0521(16) 0.0393(13) -0.0012(12) 0.0012(10) 0.0042(12)
C24' 0.0257(13) 0.0609(18) 0.0423(15) -0.0010(14) 0.0002(11) 0.0123(13)
C23' 0.0228(12) 0.0532(16) 0.0300(13) 0.0072(13) 0.0034(10) 0.0033(12)
C22' 0.0230(12) 0.0416(14) 0.0282(12) 0.0041(11) 0.0037(10) 0.0083(11)
C20' 0.0180(11) 0.0284(12) 0.0257(12) 0.0025(10) 0.0051(9) 0.0032(9)
C17' 0.0200(11) 0.0235(11) 0.0228(11) 0.0015(9) 0.0044(9) 0.0019(9)
C13' 0.0186(10) 0.0256(11) 0.0212(11) 0.0024(9) 0.0054(9) 0.0036(9)
C14' 0.0183(10) 0.0208(11) 0.0242(11) -0.0016(9) 0.0009(9) 0.0020(9)
C8' 0.0161(10) 0.0219(11) 0.0248(11) 0.0018(9) 0.0015(8) -0.0006(9)
C7' 0.0196(11) 0.0216(11) 0.0358(13) -0.0069(10) 0.0017(10) 0.0009(9)
C6' 0.0195(11) 0.0223(11) 0.0375(13) -0.0022(11) 0.0015(10) 0.0026(10)
C5' 0.0183(10) 0.0245(11) 0.0250(11) 0.0029(10) 0.0036(9) 0.0005(9)
C4' 0.0226(11) 0.0335(13) 0.0266(12) 0.0008(10) 0.0010(9) 0.0017(10)
C3' 0.0182(11) 0.0400(13) 0.0214(11) 0.0030(11) -0.0013(9) -0.0056(10)
C9' 0.0175(10) 0.0227(10) 0.0171(10) -0.0004(9) 0.0043(8) 0.0001(9)
C10' 0.0191(11) 0.0260(11) 0.0180(11) 0.0005(9) 0.0039(9) -0.0012(9)
C1' 0.0273(12) 0.0273(12) 0.0256(12) -0.0028(10) -0.0015(9) -0.0030(10)
C2' 0.0254(12) 0.0336(13) 0.0285(12) -0.0024(11) -0.0059(10) -0.0065(11)
C19' 0.0254(12) 0.0506(15) 0.0214(12) 0.0068(11) 0.0038(10) 0.0024(11)
C11' 0.0252(12) 0.0337(13) 0.0236(11) -0.0073(11) 0.0039(9) 0.0039(11)
C12' 0.0213(11) 0.0248(11) 0.0287(12) -0.0041(10) 0.0035(9) 0.0066(9)
C15' 0.0208(12) 0.0273(12) 0.0528(16) -0.0105(12) -0.0090(11) 0.0054(10)
C16' 0.0218(12) 0.0374(14) 0.0464(15) -0.0132(13) -0.0082(11) 0.0081(11)
C21' 0.0244(13) 0.0546(18) 0.0577(18) -0.0202(15) -0.0033(12) 0.0178(13)
C26' 0.0410(17) 0.075(2) 0.071(2) 0.0259(18) -0.0072(15) 0.0114(17)
C18' 0.0243(12) 0.0494(16) 0.0318(13) 0.0154(12) 0.0050(10) 0.0010(11)
C27 0.0285(13) 0.0327(13) 0.0390(14) -0.0013(11) 0.0036(11) -0.0024(11)
C25 0.0171(10) 0.0323(12) 0.0284(12) 0.0033(11) 0.0000(9) -0.0011(10)
C24 0.0191(11) 0.0263(11) 0.0262(12) 0.0003(10) 0.0024(9) 0.0026(9)
C23 0.0214(11) 0.0332(12) 0.0267(12) -0.0030(10) 0.0027(9) -0.0023(10)
C22 0.0179(10) 0.0253(11) 0.0188(11) 0.0003(9) -0.0001(8) 0.0015(9)
C20 0.0202(11) 0.0209(10) 0.0190(11) -0.0002(9) 0.0014(9) 0.0005(9)
C17 0.0182(10) 0.0187(10) 0.0169(10) -0.0027(9) 0.0022(8) 0.0032(9)
C13 0.0188(10) 0.0164(10) 0.0185(10) -0.0001(9) 0.0027(8) 0.0017(8)
C14 0.0201(10) 0.0190(10) 0.0184(10) -0.0025(9) 0.0004(8) 0.0017(9)
C8 0.0237(11) 0.0212(11) 0.0177(11) -0.0083(9) 0.0022(9) -0.0021(9)
C7 0.0218(11) 0.0226(11) 0.0227(11) -0.0033(9) 0.0011(9) -0.0032(9)
C6 0.0243(11) 0.0257(12) 0.0215(11) -0.0042(10) -0.0002(9) -0.0061(10)
C5 0.0193(11) 0.0267(11) 0.0186(11) -0.0073(9) 0.0014(9) -0.0059(9)
C10 0.0178(11) 0.0246(11) 0.0294(13) -0.0036(10) 0.0040(9) 0.0000(9)
C1 0.0266(12) 0.0237(11) 0.0266(12) 0.0012(10) 0.0036(10) -0.0029(10)
C2 0.0256(12) 0.0342(13) 0.0273(13) -0.0006(11) -0.0040(10) 0.0021(11)
C26 0.0234(12) 0.0419(15) 0.0506(16) -0.0062(14) 0.0049(11) -0.0031(12)
C21 0.0248(12) 0.0309(12) 0.0214(11) 0.0046(10) -0.0016(9) -0.0026(10)
C4 0.0222(11) 0.0318(12) 0.0253(11) -0.0005(10) 0.0044(9) -0.0054(10)
C3 0.0171(10) 0.0340(13) 0.0275(12) -0.0031(11) -0.0013(9) -0.0050(10)
C19 0.0351(14) 0.0231(12) 0.0397(14) -0.0044(11) 0.0007(11) -0.0041(11)
C9 0.0262(12) 0.0194(11) 0.0338(13) -0.0056(10) 0.0028(10) -0.0038(9)
C11 0.0257(12) 0.0167(10) 0.0358(13) 0.0052(10) 0.0042(10) -0.0023(9)
C12 0.0243(12) 0.0179(10) 0.0286(12) 0.0017(10) 0.0038(10) -0.0003(9)
C15 0.0222(11) 0.0267(11) 0.0179(11) 0.0003(9) 0.0007(8) -0.0007(9)
C16 0.0177(10) 0.0242(11) 0.0181(10) 0.0014(9) 0.0020(8) -0.0018(9)
C18 0.0216(11) 0.0214(11) 0.0208(11) -0.0029(9) 0.0039(9) 0.0004(9)

loop_
_atom_type_symbol
_atom_type_description
_atom_type_scat_dispersion_real
_atom_type_scat_dispersion_imag
_atom_type_scat_source
C C 0.0033 0.0016 'International Tables Vol C Tables 4.2.6.8 and 6.1.1.4'
H H 0.0000 0.0000 'International Tables Vol C Tables 4.2.6.8 and 6.1.1.4'
O O 0.0106 0.0060 'International Tables Vol C Tables 4.2.6.8 and 6.1.1.4'

loop_
_geom_angle_atom_site_label_1
_geom_angle_atom_site_label_2
_geom_angle_atom_site_label_3
_geom_angle
C3' O2 H2 109.5
C3 O1 H1 109.5
C25' C27' H27A 109.5
C25' C27' H27B 109.5
H27A C27' H27B 109.5
C25' C27' H27C 109.5
H27A C27' H27C 109.5
H27B C27' H27C 109.5
C26' C25' C24' 110.5(2)
C26' C25' C27' 108.6(3)
C24' C25' C27' 109.3(2)
C26' C25' H25' 109.5
C24' C25' H25' 109.5
C27' C25' H25' 109.5
C23' C24' C25' 117.7(2)
C23' C24' H24A 107.9
C25' C24' H24A 107.9
C23' C24' H24B 107.9
C25' C24' H24B 107.9
H24A C24' H24B 107.2
C24' C23' C22' 115.1(2)
C24' C23' H23A 108.5
C22' C23' H23A 108.5
C24' C23' H23B 108.5
C22' C23' H23B 108.5
H23A C23' H23B 107.5
C23' C22' C20' 117.67(19)
C23' C22' H22A 107.9
C20' C22' H22A 107.9
C23' C22' H22B 107.9
C20' C22' H22B 107.9
H22A C22' H22B 107.2
C21' C20' C22' 110.1(2)
C21' C20' C17' 114.11(19)
C22' C20' C17' 109.32(17)
C21' C20' H20' 107.7
C22' C20' H20' 107.7
C17' C20' H20' 107.7
C20' C17' C13' 120.44(18)
C20' C17' C16' 111.16(18)
C13' C17' C16' 104.28(17)
C20' C17' H17' 106.7
C13' C17' H17' 106.7
C16' C17' H17' 106.7
C18' C13' C12' 111.37(19)
C18' C13' C14' 112.31(19)
C12' C13' C14' 106.22(17)
C18' C13' C17' 110.84(18)
C12' C13' C17' 115.76(18)
C14' C13' C17' 99.72(16)
C15' C14' C8' 119.47(18)
C15' C14' C13' 104.13(18)
C8' C14' C13' 115.37(17)
C15' C14' H14' 105.6
C8' C14' H14' 105.6
C13' C14' H14' 105.6
C7' C8' C14' 110.01(17)
C7' C8' C9' 111.10(17)
C14' C8' C9' 108.21(17)
C7' C8' H8' 109.2
C14' C8' H8' 109.2
C9' C8' H8' 109.2
C6' C7' C8' 113.26(18)
C6' C7' H7'1 108.9
C8' C7' H7'1 108.9
C6' C7' H7'2 108.9
C8' C7' H7'2 108.9
H7'1 C7' H7'2 107.7
C5' C6' C7' 125.8(2)
C5' C6' H6' 117.1
C7' C6' H6' 117.1
C6' C5' C4' 120.7(2)
C6' C5' C10' 122.93(19)
C4' C5' C10' 116.36(19)
C3' C4' C5' 111.93(19)
C3' C4' H4'1 109.2
C5' C4' H4'1 109.2
C3' C4' H4'2 109.2
C5' C4' H4'2 109.2
H4'1 C4' H4'2 107.9
O2 C3' C4' 109.70(19)
O2 C3' C2' 109.82(18)
C4' C3' C2' 109.84(18)
O2 C3' H3' 109.2
C4' C3' H3' 109.2
C2' C3' H3' 109.2
C8' C9' C11' 110.27(17)
C8' C9' C10' 113.80(17)
C11' C9' C10' 113.18(16)
C8' C9' H9' 106.3
C11' C9' H9' 106.3
C10' C9' H9' 106.3
C5' C10' C19' 108.77(18)
C5' C10' C1' 108.13(17)
C19' C10' C1' 109.53(19)
C5' C10' C9' 110.25(17)
C19' C10' C9' 111.96(17)
C1' C10' C9' 108.13(17)
C2' C1' C10' 114.6(2)
C2' C1' H1'1 108.6
C10' C1' H1'1 108.6
C2' C1' H1'2 108.6
C10' C1' H1'2 108.6
H1'1 C1' H1'2 107.6
C3' C2' C1' 110.85(18)
C3' C2' H2'1 109.5
C1' C2' H2'1 109.5
C3' C2' H2'2 109.5
C1' C2' H2'2 109.5
H2'1 C2' H2'2 108.1
C10' C19' H19A 109.5
C10' C19' H19B 109.5
H19A C19' H19B 109.5
C10' C19' H19C 109.5
H19A C19' H19C 109.5
H19B C19' H19C 109.5
C12' C11' C9' 113.52(17)
C12' C11' H11A 108.9
C9' C11' H11A 108.9
C12' C11' H11B 108.9
C9' C11' H11B 108.9
H11A C11' H11B 107.7
C11' C12' C13' 112.39(19)
C11' C12' H12A 109.1
C13' C12' H12A 109.1
C11' C12' H12B 109.1
C13' C12' H12B 109.1
H12A C12' H12B 107.9
C14' C15' C16' 102.84(19)
C14' C15' H15A 111.2
C16' C15' H15A 111.2
C14' C15' H15B 111.2
C16' C15' H15B 111.2
H15A C15' H15B 109.1
C15' C16' C17' 106.59(18)
C15' C16' H16A 110.4
C17' C16' H16A 110.4
C15' C16' H16B 110.4
C17' C16' H16B 110.4
H16A C16' H16B 108.6
C20' C21' H21A 109.5
C20' C21' H21B 109.5
H21A C21' H21B 109.5
C20' C21' H21C 109.5
H21A C21' H21C 109.5
H21B C21' H21C 109.5
C25' C26' H26A 109.5
C25' C26' H26B 109.5
H26A C26' H26B 109.5
C25' C26' H26C 109.5
H26A C26' H26C 109.5
H26B C26' H26C 109.5
C13' C18' H18A 109.5
C13' C18' H18B 109.5
H18A C18' H18B 109.5
C13' C18' H18C 109.5
H18A C18' H18C 109.5
H18B C18' H18C 109.5
C25 C27 H27D 109.5
C25 C27 H27E 109.5
H27D C27 H27E 109.5
C25 C27 H27F 109.5
H27D C27 H27F 109.5
H27E C27 H27F 109.5
C27 C25 C26 109.8(2)
C27 C25 C24 112.41(18)
C26 C25 C24 110.25(19)
C27 C25 H25 108.1
C26 C25 H25 108.1
C24 C25 H25 108.1
C23 C24 C25 115.26(18)
C23 C24 H24C 108.5
C25 C24 H24C 108.5
C23 C24 H24D 108.5
C25 C24 H24D 108.5
H24C C24 H24D 107.5
C24 C23 C22 113.36(18)
C24 C23 H23C 108.9
C22 C23 H23C 108.9
C24 C23 H23D 108.9
C22 C23 H23D 108.9
H23C C23 H23D 107.7
C23 C22 C20 114.19(17)
C23 C22 H22C 108.7
C20 C22 H22C 108.7
C23 C22 H22D 108.7
C20 C22 H22D 108.7
H22C C22 H22D 107.6
C17 C20 C21 112.79(18)
C17 C20 C22 111.36(16)
C21 C20 C22 109.85(17)
C17 C20 H20 107.5
C21 C20 H20 107.5
C22 C20 H20 107.5
C20 C17 C16 112.01(17)
C20 C17 C13 118.96(16)
C16 C17 C13 103.31(15)
C20 C17 H17 107.3
C16 C17 H17 107.3
C13 C17 H17 107.3
C18 C13 C12 110.88(16)
C18 C13 C14 110.95(16)
C12 C13 C14 107.54(17)
C18 C13 C17 110.42(16)
C12 C13 C17 116.49(17)
C14 C13 C17 99.99(15)
C8 C14 C15 120.17(18)
C8 C14 C13 114.04(17)
C15 C14 C13 103.73(16)
C8 C14 H14 106.0
C15 C14 H14 106.0
C13 C14 H14 106.0
C7 C8 C9 125.8(2)
C7 C8 C14 122.9(2)
C9 C8 C14 111.24(18)
C8 C7 C6 126.2(2)
C8 C7 H7 116.9
C6 C7 H7 116.9
C5 C6 C7 128.4(2)
C5 C6 H6 115.8
C7 C6 H6 115.8
C6 C5 C10 125.52(19)
C6 C5 C4 120.5(2)
C10 C5 C4 113.96(19)
C19 C10 C5 122.2(2)
C19 C10 C1 122.6(2)
C5 C10 C1 115.06(18)
C10 C1 C2 111.96(18)
C10 C1 H1A 109.2
C2 C1 H1A 109.2
C10 C1 H1B 109.2
C2 C1 H1B 109.2
H1A C1 H1B 107.9
C3 C2 C1 111.77(19)
C3 C2 H2A 109.3
C1 C2 H2A 109.3
C3 C2 H2B 109.3
C1 C2 H2B 109.3
H2A C2 H2B 107.9
C25 C26 H26D 109.5
C25 C26 H26E 109.5
H26D C26 H26E 109.5
C25 C26 H26F 109.5
H26D C26 H26F 109.5
H26E C26 H26F 109.5
C20 C21 H21D 109.5
C20 C21 H21E 109.5
H21D C21 H21E 109.5
C20 C21 H21F 109.5
H21D C21 H21F 109.5
H21E C21 H21F 109.5
C5 C4 C3 113.39(18)
C5 C4 H4A 108.9
C3 C4 H4A 108.9
C5 C4 H4B 108.9
C3 C4 H4B 108.9
H4A C4 H4B 107.7
O1 C3 C2 112.34(18)
O1 C3 C4 107.46(18)
C2 C3 C4 111.04(19)
O1 C3 H3 108.6
C2 C3 H3 108.6
C4 C3 H3 108.6
C10 C19 H19D 120.0
C10 C19 H19E 120.0
H19D C19 H19E 120.0
C8 C9 C11 113.47(18)
C8 C9 H9A 108.9
C11 C9 H9A 108.9
C8 C9 H9B 108.9
C11 C9 H9B 108.9
H9A C9 H9B 107.7
C9 C11 C12 112.75(18)
C9 C11 H11C 109.0
C12 C11 H11C 109.0
C9 C11 H11D 109.0
C12 C11 H11D 109.0
H11C C11 H11D 107.8
C11 C12 C13 111.01(17)
C11 C12 H12C 109.4
C13 C12 H12C 109.4
C11 C12 H12D 109.4
C13 C12 H12D 109.4
H12C C12 H12D 108.0
C14 C15 C16 103.49(17)
C14 C15 H15C 111.1
C16 C15 H15C 111.1
C14 C15 H15D 111.1
C16 C15 H15D 111.1
H15C C15 H15D 109.0
C15 C16 C17 107.41(17)
C15 C16 H16C 110.2
C17 C16 H16C 110.2
C15 C16 H16D 110.2
C17 C16 H16D 110.2
H16C C16 H16D 108.5
C13 C18 H18D 109.5
C13 C18 H18E 109.5
H18D C18 H18E 109.5
C13 C18 H18F 109.5
H18D C18 H18F 109.5
H18E C18 H18F 109.5

loop_
_geom_bond_atom_site_label_1
_geom_bond_atom_site_label_2
_geom_bond_distance
O2 C3' 1.435(3)
O2 H2 0.8200
O1 C3 1.431(3)
O1 H1 0.8200
C27' C25' 1.529(5)
C27' H27A 0.9600
C27' H27B 0.9600
C27' H27C 0.9600
C25' C26' 1.520(4)
C25' C24' 1.520(3)
C25' H25' 0.9800
C24' C23' 1.498(3)
C24' H24A 0.9700
C24' H24B 0.9700
C23' C22' 1.498(3)
C23' H23A 0.9700
C23' H23B 0.9700
C22' C20' 1.539(3)
C22' H22A 0.9700
C22' H22B 0.9700
C20' C21' 1.521(3)
C20' C17' 1.539(3)
C20' H20' 0.9800
C17' C13' 1.555(3)
C17' C16' 1.561(3)
C17' H17' 0.9800
C13' C18' 1.530(3)
C13' C12' 1.537(3)
C13' C14' 1.546(3)
C14' C15' 1.525(3)
C14' C8' 1.532(3)
C14' H14' 0.9800
C8' C7' 1.531(3)
C8' C9' 1.535(3)
C8' H8' 0.9800
C7' C6' 1.493(3)
C7' H7'1 0.9700
C7' H7'2 0.9700
C6' C5' 1.324(3)
C6' H6' 0.9300
C5' C4' 1.515(3)
C5' C10' 1.526(3)
C4' C3' 1.515(3)
C4' H4'1 0.9700
C4' H4'2 0.9700
C3' C2' 1.513(3)
C3' H3' 0.9800
C9' C11' 1.538(3)
C9' C10' 1.554(3)
C9' H9' 0.9800
C10' C19' 1.541(3)
C10' C1' 1.547(3)
C1' C2' 1.537(3)
C1' H1'1 0.9700
C1' H1'2 0.9700
C2' H2'1 0.9700
C2' H2'2 0.9700
C19' H19A 0.9600
C19' H19B 0.9600
C19' H19C 0.9600
C11' C12' 1.534(3)
C11' H11A 0.9700
C11' H11B 0.9700
C12' H12A 0.9700
C12' H12B 0.9700
C15' C16' 1.558(3)
C15' H15A 0.9700
C15' H15B 0.9700
C16' H16A 0.9700
C16' H16B 0.9700
C21' H21A 0.9600
C21' H21B 0.9600
C21' H21C 0.9600
C26' H26A 0.9600
C26' H26B 0.9600
C26' H26C 0.9600
C18' H18A 0.9600
C18' H18B 0.9600
C18' H18C 0.9600
C27 C25 1.511(3)
C27 H27D 0.9600
C27 H27E 0.9600
C27 H27F 0.9600
C25 C26 1.533(3)
C25 C24 1.539(3)
C25 H25 0.9800
C24 C23 1.522(3)
C24 H24C 0.9700
C24 H24D 0.9700
C23 C22 1.528(3)
C23 H23C 0.9700
C23 H23D 0.9700
C22 C20 1.538(3)
C22 H22C 0.9700
C22 H22D 0.9700
C20 C17 1.535(3)
C20 C21 1.542(3)
C20 H20 0.9800
C17 C16 1.552(3)
C17 C13 1.560(3)
C17 H17 0.9800
C13 C18 1.538(3)
C13 C12 1.531(3)
C13 C14 1.555(3)
C14 C8 1.511(3)
C14 C15 1.518(3)
C14 H14 0.9800
C8 C7 1.342(3)
C8 C9 1.514(3)
C7 C6 1.456(3)
C7 H7 0.9300
C6 C5 1.341(3)
C6 H6 0.9300
C5 C10 1.495(3)
C5 C4 1.513(3)
C10 C19 1.323(3)
C10 C1 1.502(3)
C1 C2 1.531(3)
C1 H1A 0.9700
C1 H1B 0.9700
C2 C3 1.523(3)
C2 H2A 0.9700
C2 H2B 0.9700
C26 H26D 0.9600
C26 H26E 0.9600
C26 H26F 0.9600
C21 H21D 0.9600
C21 H21E 0.9600
C21 H21F 0.9600
C4 C3 1.529(3)
C4 H4A 0.9700
C4 H4B 0.9700
C3 H3 0.9800
C19 H19D 0.9300
C19 H19E 0.9300
C9 C11 1.527(3)
C9 H9A 0.9700
C9 H9B 0.9700
C11 C12 1.534(3)
C11 H11C 0.9700
C11 H11D 0.9700
C12 H12C 0.9700
C12 H12D 0.9700
C15 C16 1.549(3)
C15 H15C 0.9700
C15 H15D 0.9700
C16 H16C 0.9700
C16 H16D 0.9700
C18 H18D 0.9600
C18 H18E 0.9600
C18 H18F 0.9600

loop_
_geom_torsion_atom_site_label_1
_geom_torsion_atom_site_label_2
_geom_torsion_atom_site_label_3
_geom_torsion_atom_site_label_4
_geom_torsion
C26' C25' C24' C23' -165.8(3)
C27' C25' C24' C23' 74.7(3)
C25' C24' C23' C22' -175.8(3)
C24' C23' C22' C20' -174.4(2)
C23' C22' C20' C21' 73.5(3)
C23' C22' C20' C17' -160.4(2)
C21' C20' C17' C13' -51.9(3)
C22' C20' C17' C13' -175.7(2)
C21' C20' C17' C16' -174.2(2)
C22' C20' C17' C16' 62.0(2)
C20' C17' C13' C18' -44.7(3)
C16' C17' C13' C18' 80.8(2)
C20' C17' C13' C12' 83.3(2)
C16' C17' C13' C12' -151.10(19)
C20' C17' C13' C14' -163.25(19)
C16' C17' C13' C14' -37.7(2)
C18' C13' C14' C15' -69.5(2)
C12' C13' C14' C15' 168.49(18)
C17' C13' C14' C15' 47.9(2)
C18' C13' C14' C8' 63.4(2)
C12' C13' C14' C8' -58.6(2)
C17' C13' C14' C8' -179.20(17)
C15' C14' C8' C7' -53.1(3)
C13' C14' C8' C7' -178.43(18)
C15' C14' C8' C9' -174.6(2)
C13' C14' C8' C9' 60.0(2)
C14' C8' C7' C6' -157.67(19)
C9' C8' C7' C6' -37.9(3)
C8' C7' C6' C5' 10.1(3)
C7' C6' C5' C4' -177.6(2)
C7' C6' C5' C10' 1.8(4)
C6' C5' C4' C3' -127.3(2)
C10' C5' C4' C3' 53.2(3)
C5' C4' C3' O2 -176.59(18)
C5' C4' C3' C2' -55.8(2)
C7' C8' C9' C11' -175.24(17)
C14' C8' C9' C11' -54.4(2)
C7' C8' C9' C10' 56.3(2)
C14' C8' C9' C10' 177.20(16)
C6' C5' C10' C19' -108.3(2)
C4' C5' C10' C19' 71.1(2)
C6' C5' C10' C1' 132.8(2)
C4' C5' C10' C1' -47.7(2)
C6' C5' C10' C9' 14.8(3)
C4' C5' C10' C9' -165.76(18)
C8' C9' C10' C5' -43.6(2)
C11' C9' C10' C5' -170.52(18)
C8' C9' C10' C19' 77.6(2)
C11' C9' C10' C19' -49.3(2)
C8' C9' C10' C1' -161.62(18)
C11' C9' C10' C1' 71.5(2)
C5' C10' C1' C2' 48.9(2)
C19' C10' C1' C2' -69.5(2)
C9' C10' C1' C2' 168.29(17)
O2 C3' C2' C1' 177.99(19)
C4' C3' C2' C1' 57.3(2)
C10' C1' C2' C3' -56.0(3)
C8' C9' C11' C12' 54.5(2)
C10' C9' C11' C12' -176.74(19)
C9' C11' C12' C13' -55.3(3)
C18' C13' C12' C11' -68.9(2)
C14' C13' C12' C11' 53.7(2)
C17' C13' C12' C11' 163.27(17)
C8' C14' C15' C16' -169.2(2)
C13' C14' C15' C16' -38.6(2)
C14' C15' C16' C17' 14.1(3)
C20' C17' C16' C15' 146.4(2)
C13' C17' C16' C15' 15.2(3)
C27 C25 C24 C23 66.0(3)
C26 C25 C24 C23 -171.1(2)
C25 C24 C23 C22 -175.02(19)
C24 C23 C22 C20 -178.31(19)
C23 C22 C20 C17 -159.49(19)
C23 C22 C20 C21 74.8(2)
C21 C20 C17 C16 -176.98(17)
C22 C20 C17 C16 59.0(2)
C21 C20 C17 C13 -56.5(2)
C22 C20 C17 C13 179.47(17)
C20 C17 C13 C18 -46.6(2)
C16 C17 C13 C18 78.26(19)
C20 C17 C13 C12 81.1(2)
C16 C17 C13 C12 -154.11(18)
C20 C17 C13 C14 -163.50(18)
C16 C17 C13 C14 -38.67(18)
C18 C13 C14 C8 63.3(2)
C12 C13 C14 C8 -58.1(2)
C17 C13 C14 C8 179.84(17)
C18 C13 C14 C15 -69.2(2)
C12 C13 C14 C15 169.40(16)
C17 C13 C14 C15 47.35(19)
C15 C14 C8 C7 -6.3(3)
C13 C14 C8 C7 -130.3(2)
C15 C14 C8 C9 177.79(18)
C13 C14 C8 C9 53.7(2)
C9 C8 C7 C6 -1.2(3)
C14 C8 C7 C6 -176.51(19)
C8 C7 C6 C5 178.4(2)
C7 C6 C5 C10 2.0(4)
C7 C6 C5 C4 -179.4(2)
C6 C5 C10 C19 49.0(3)
C4 C5 C10 C19 -129.8(2)
C6 C5 C10 C1 -135.3(2)
C4 C5 C10 C1 46.0(2)
C19 C10 C1 C2 126.7(2)
C5 C10 C1 C2 -49.0(3)
C10 C1 C2 C3 53.5(3)
C6 C5 C4 C3 134.2(2)
C10 C5 C4 C3 -47.0(3)
C1 C2 C3 O1 65.6(2)
C1 C2 C3 C4 -54.8(3)
C5 C4 C3 O1 -71.6(2)
C5 C4 C3 C2 51.6(3)
C7 C8 C9 C11 135.7(2)
C14 C8 C9 C11 -48.5(2)
C8 C9 C11 C12 50.3(3)
C9 C11 C12 C13 -55.5(2)
C18 C13 C12 C11 -64.1(2)
C14 C13 C12 C11 57.4(2)
C17 C13 C12 C11 168.52(17)
C8 C14 C15 C16 -165.55(18)
C13 C14 C15 C16 -36.7(2)
C14 C15 C16 C17 11.8(2)
C20 C17 C16 C15 146.55(17)
C13 C17 C16 C15 17.3(2)
